data_4317425
loop_
_publ_author_name
'Licun Li'
'Daizheng Liao'
'Zonghui Jiang'
'Shiping Yan'

_publ_section_title
;
 A 3-D Polymer, Mn(NITpPy)2(tp)(H2O)2: Crystal Structure and Magnetic
 Properties
;
_journal_name_full 'Inorganic Chemistry'
_journal_page_first 421
_journal_page_last 424
_journal_paper_doi 10.1021/ic0107476
_journal_volume 41
_journal_year 2002
_chemical_formula_sum 'C32 H40 Mn N6 O10'
_chemical_formula_weight 723.64
_chemical_name_systematic
;
  ?
;
_space_group_IT_number 15
_symmetry_cell_setting monoclinic
_symmetry_space_group_name_Hall '-C 2yc'
_symmetry_space_group_name_H-M 'C 1 2/c 1'
_atom_sites_solution_hydrogens geom
_atom_sites_solution_primary direct
_atom_sites_solution_secondary difmap
_audit_creation_method SHELXL-97
_cell_angle_alpha 90.00
_cell_angle_beta 116.149(4)
_cell_angle_gamma 90.00
_cell_formula_units_Z 4
_cell_length_a 11.395(2)
_cell_length_b 26.852(7)
_cell_length_c 12.688(3)
_cell_measurement_temperature 298(2)
_cell_volume 3484.9(14)
_computing_cell_refinement 'Bruker SMART'
_computing_data_collection 'Bruker SMART'
_computing_data_reduction 'Bruker SHELXTL'
_computing_molecular_graphics 'Bruker SHELXTL'
_computing_publication_material 'Bruker SHELXTL'
_computing_structure_refinement 'SHELXL-97 (Sheldrick, 1997)'
_computing_structure_solution 'SHELXS-97 (Sheldrick, 1990)'
_diffrn_ambient_temperature 298(2)
_diffrn_measured_fraction_theta_full 0.879
_diffrn_measured_fraction_theta_max 0.879
_diffrn_measurement_device_type 'CCD area detector'
_diffrn_measurement_method 'phi and omega scans'
_diffrn_radiation_monochromator graphite
_diffrn_radiation_source 'fine-focus sealed tube'
_diffrn_radiation_type MoK\a
_diffrn_radiation_wavelength 0.71073
_diffrn_reflns_av_R_equivalents 0.0853
_diffrn_reflns_av_sigmaI/netI 0.0834
_diffrn_reflns_limit_h_max 7
_diffrn_reflns_limit_h_min -13
_diffrn_reflns_limit_k_max 28
_diffrn_reflns_limit_k_min -31
_diffrn_reflns_limit_l_max 15
_diffrn_reflns_limit_l_min -14
_diffrn_reflns_number 5656
_diffrn_reflns_theta_full 25.03
_diffrn_reflns_theta_max 25.03
_diffrn_reflns_theta_min 1.52
_exptl_absorpt_coefficient_mu 0.443
_exptl_absorpt_correction_T_max 0.9366
_exptl_absorpt_correction_T_min 0.8787
_exptl_absorpt_correction_type none
_exptl_crystal_density_diffrn 1.379
_exptl_crystal_density_method 'not measured'
_exptl_crystal_F_000 1516
_exptl_crystal_size_max 0.30
_exptl_crystal_size_mid 0.20
_exptl_crystal_size_min 0.15
_refine_diff_density_max 0.433
_refine_diff_density_min -0.391
_refine_diff_density_rms 0.075
_refine_ls_extinction_coef 0.0002(3)
_refine_ls_extinction_expression Fc^*^=kFc[1+0.001xFc^2^\l^3^/sin(2\q)]^-1/4^
_refine_ls_extinction_method SHELXL
_refine_ls_goodness_of_fit_ref 1.029
_refine_ls_hydrogen_treatment mixed
_refine_ls_matrix_type full
_refine_ls_number_parameters 221
_refine_ls_number_reflns 2713
_refine_ls_number_restraints 0
_refine_ls_restrained_S_all 1.029
_refine_ls_R_factor_all 0.1306
_refine_ls_R_factor_gt 0.0765
_refine_ls_shift/su_max 0.014
_refine_ls_shift/su_mean 0.002
_refine_ls_structure_factor_coef Fsqd
_refine_ls_weighting_details 'calc w=1/[\s^2^(Fo^2^)+(0.1163P)^2^+1.4073P] where P=(Fo^2^+2Fc^2^)/3'
_refine_ls_weighting_scheme calc
_refine_ls_wR_factor_gt 0.1900
_refine_ls_wR_factor_ref 0.2235
_reflns_number_gt 1575
_reflns_number_total 2713
_reflns_threshold_expression >2sigma(I)
_cod_data_source_file ic0107476.cif
_cod_data_source_block 991107b
_cod_depositor_comments
;
The following automatic conversions were performed:

'_symmetry_cell_setting' value 'Monoclinic' changed to 'monoclinic'
according to the built-in table from CIF Core dictionary named
'cif_core.dic' version 2.4.1 from 2010-06-29.

Automatic conversion script
Id: cif_fix_values 1646 2011-03-28 12:23:43Z adriana 
;
_cod_original_cell_volume 3485.0(13)
_cod_database_code 4317425

loop_
_symmetry_equiv_pos_as_xyz
'x, y, z'
'-x, y, -z+1/2'
'x+1/2, y+1/2, z'
'-x+1/2, y+1/2, -z+1/2'
'-x, -y, -z'
'x, -y, z-1/2'
'-x+1/2, -y+1/2, -z'
'x+1/2, -y+1/2, z-1/2'

loop_
_atom_site_label
_atom_site_type_symbol
_atom_site_fract_x
_atom_site_fract_y
_atom_site_fract_z
_atom_site_U_iso_or_equiv
_atom_site_adp_type
_atom_site_occupancy
_atom_site_symmetry_multiplicity
_atom_site_calc_flag
_atom_site_refinement_flags
_atom_site_disorder_assembly
_atom_site_disorder_group
Mn1 Mn 0.0000 -0.12945(4) -0.7500 0.0395(4) Uani 1 2 d S . .
O1 O -0.1002(5) -0.12976(18) -0.9393(3) 0.0697(14) Uani 1 1 d . . .
H1A H -0.0525 -0.1297 -0.9828 0.084 Uiso 1 1 calc R . .
H1C H -0.1911 -0.1300 -0.9774 0.084 Uiso 1 1 calc R . .
O2 O -0.1832(4) -0.12898(17) -0.7527(4) 0.0590(12) Uani 1 1 d . . .
O3 O -0.3317(5) -0.1211(2) -0.9396(4) 0.0893(18) Uani 1 1 d . . .
O4 O 0.0580(5) 0.12980(17) -0.5524(3) 0.0715(14) Uani 1 1 d . . .
O5 O -0.2201(6) -0.38652(18) -0.7990(5) 0.0835(17) Uani 1 1 d . . .
N1 N 0.0000 -0.2148(2) -0.7500 0.0536(18) Uani 1 2 d S . .
N2 N 0.0000 -0.0423(3) -0.7500 0.0560(19) Uani 1 2 d S . .
N3 N 0.0294(5) 0.14446(18) -0.6558(4) 0.0486(13) Uani 1 1 d . . .
N4 N -0.1047(6) -0.4021(2) -0.7747(4) 0.0570(15) Uani 1 1 d . . .
C1 C -0.0194(14) -0.0167(3) -0.8394(7) 0.140(5) Uani 1 1 d . . .
H1B H -0.0363 -0.0337 -0.9084 0.168 Uiso 1 1 calc R . .
C2 C -0.0176(13) 0.0344(3) -0.8431(7) 0.133(5) Uani 1 1 d . . .
H2A H -0.0289 0.0503 -0.9121 0.160 Uiso 1 1 calc R . .
C3 C 0.0000 0.0612(3) -0.7500 0.044(2) Uani 1 2 d S . .
C4 C 0.0000 0.1151(3) -0.7500 0.0395(19) Uani 1 2 d S . .
C5 C 0.0395(7) 0.1984(2) -0.6825(5) 0.0537(17) Uani 1 1 d . . .
C6 C 0.1862(7) 0.2078(3) -0.6389(6) 0.079(2) Uani 1 1 d . . .
H6A H 0.2285 0.2073 -0.5546 0.118 Uiso 1 1 calc R . .
H6B H 0.1992 0.2396 -0.6662 0.118 Uiso 1 1 calc R . .
H6C H 0.2227 0.1822 -0.6684 0.118 Uiso 1 1 calc R . .
C7 C -0.0125(9) 0.2303(3) -0.6154(7) 0.088(3) Uani 1 1 d . . .
H7A H -0.1043 0.2241 -0.6430 0.132 Uiso 1 1 calc R . .
H7B H 0.0010 0.2648 -0.6270 0.132 Uiso 1 1 calc R . .
H7C H 0.0326 0.2224 -0.5334 0.132 Uiso 1 1 calc R . .
C8 C -0.0993(7) -0.2411(2) -0.8300(6) 0.073(2) Uani 1 1 d . . .
H8A H -0.1702 -0.2239 -0.8861 0.088 Uiso 1 1 calc R . .
C9 C -0.1015(8) -0.2921(2) -0.8333(6) 0.075(2) Uani 1 1 d . . .
H9A H -0.1716 -0.3087 -0.8917 0.090 Uiso 1 1 calc R . .
C10 C 0.0000 -0.3185(3) -0.7500 0.047(2) Uani 1 2 d S . .
C11 C 0.0000 -0.3732(3) -0.7500 0.051(2) Uani 1 2 d S . .
C12 C -0.0718(7) -0.4558(2) -0.7566(6) 0.0651(19) Uani 1 1 d . . .
C13 C -0.1685(9) -0.4839(3) -0.8667(8) 0.105(3) Uani 1 1 d . . .
H13A H -0.2544 -0.4827 -0.8704 0.157 Uiso 1 1 calc R . .
H13B H -0.1413 -0.5180 -0.8628 0.157 Uiso 1 1 calc R . .
H13C H -0.1699 -0.4685 -0.9356 0.157 Uiso 1 1 calc R . .
C14 C -0.0847(11) -0.4711(3) -0.6477(8) 0.105(3) Uani 1 1 d . . .
H14A H -0.1751 -0.4701 -0.6632 0.158 Uiso 1 1 calc R . .
H14B H -0.0355 -0.4486 -0.5848 0.158 Uiso 1 1 calc R . .
H14C H -0.0516 -0.5043 -0.6258 0.158 Uiso 1 1 calc R . .
C15 C -0.2987(6) -0.1256(2) -0.8315(5) 0.0497(15) Uani 1 1 d . . .
C16 C -0.4050(6) -0.12542(19) -0.7901(5) 0.0454(14) Uani 1 1 d . . .
C17 C -0.3677(6) -0.1259(2) -0.6721(5) 0.0483(15) Uani 1 1 d . . .
C18 C -0.5361(7) -0.1252(2) -0.8691(5) 0.0533(15) Uiso 1 1 d . . .

loop_
_atom_site_aniso_label
_atom_site_aniso_U_11
_atom_site_aniso_U_22
_atom_site_aniso_U_33
_atom_site_aniso_U_23
_atom_site_aniso_U_13
_atom_site_aniso_U_12
Mn1 0.0169(8) 0.0583(8) 0.0412(7) 0.000 0.0110(5) 0.000
O1 0.046(3) 0.116(4) 0.044(2) -0.004(2) 0.017(2) 0.008(3)
O2 0.011(3) 0.107(3) 0.060(2) 0.001(2) 0.0164(19) -0.003(2)
O3 0.052(4) 0.163(5) 0.056(3) 0.006(3) 0.026(3) 0.006(3)
O4 0.080(4) 0.091(3) 0.040(2) 0.002(2) 0.022(2) 0.005(3)
O5 0.053(4) 0.073(3) 0.112(4) 0.000(3) 0.025(3) -0.009(3)
N1 0.031(5) 0.053(4) 0.065(5) 0.000 0.011(4) 0.000
N2 0.051(5) 0.063(5) 0.055(4) 0.000 0.024(4) 0.000
N3 0.043(3) 0.061(3) 0.040(3) -0.003(2) 0.017(2) -0.001(2)
N4 0.037(4) 0.066(4) 0.057(3) 0.000(2) 0.011(3) -0.002(3)
C1 0.305(17) 0.053(5) 0.067(5) -0.013(4) 0.086(8) -0.024(7)
C2 0.264(15) 0.070(6) 0.067(5) -0.011(4) 0.074(8) -0.040(7)
C3 0.037(5) 0.057(5) 0.034(4) 0.000 0.011(4) 0.000
C4 0.018(5) 0.055(5) 0.039(4) 0.000 0.007(3) 0.000
C5 0.047(5) 0.055(4) 0.055(3) -0.004(3) 0.018(3) -0.001(3)
C6 0.058(6) 0.089(5) 0.073(5) -0.012(4) 0.014(4) -0.020(4)
C7 0.101(8) 0.077(5) 0.086(5) -0.020(4) 0.041(5) 0.015(5)
C8 0.049(5) 0.063(5) 0.073(4) 0.012(3) -0.004(4) 0.003(4)
C9 0.070(5) 0.054(4) 0.057(4) -0.004(3) -0.012(4) -0.012(3)
C10 0.041(6) 0.047(5) 0.044(4) 0.000 0.010(4) 0.000
C11 0.046(6) 0.053(5) 0.045(4) 0.000 0.011(4) 0.000
C12 0.072(5) 0.043(3) 0.064(4) -0.002(3) 0.015(4) -0.009(3)
C13 0.093(8) 0.072(5) 0.110(7) -0.019(5) 0.009(6) -0.015(5)
C14 0.122(9) 0.096(6) 0.096(6) 0.046(5) 0.047(6) 0.008(6)
C15 0.024(4) 0.062(4) 0.061(4) 0.008(3) 0.017(3) 0.000(3)
C16 0.033(4) 0.042(3) 0.064(4) 0.001(3) 0.024(3) 0.000(3)
C17 0.022(4) 0.065(4) 0.048(3) -0.006(3) 0.007(2) -0.004(3)

loop_
_atom_type_symbol
_atom_type_description
_atom_type_scat_dispersion_real
_atom_type_scat_dispersion_imag
_atom_type_scat_source
C C 0.0033 0.0016 'International Tables Vol C Tables 4.2.6.8 and 6.1.1.4'
H H 0.0000 0.0000 'International Tables Vol C Tables 4.2.6.8 and 6.1.1.4'
N N 0.0061 0.0033 'International Tables Vol C Tables 4.2.6.8 and 6.1.1.4'
O O 0.0106 0.0060 'International Tables Vol C Tables 4.2.6.8 and 6.1.1.4'
Mn Mn 0.3368 0.7283 'International Tables Vol C Tables 4.2.6.8 and 6.1.1.4'

loop_
_geom_angle_atom_site_label_1
_geom_angle_atom_site_label_2
_geom_angle_atom_site_label_3
_geom_angle
_geom_angle_site_symmetry_1
_geom_angle_site_symmetry_3
_geom_angle_publ_flag
O2 Mn1 O2 179.3(3) 2_553 . ?
O2 Mn1 O1 93.05(17) 2_553 . ?
O2 Mn1 O1 86.95(17) . . ?
O2 Mn1 O1 86.95(17) 2_553 2_553 ?
O2 Mn1 O1 93.05(17) . 2_553 ?
O1 Mn1 O1 179.6(3) . 2_553 ?
O2 Mn1 N1 90.35(13) 2_553 . ?
O2 Mn1 N1 90.35(13) . . ?
O1 Mn1 N1 89.78(13) . . ?
O1 Mn1 N1 89.78(13) 2_553 . ?
O2 Mn1 N2 89.65(13) 2_553 . ?
O2 Mn1 N2 89.65(13) . . ?
O1 Mn1 N2 90.22(13) . . ?
O1 Mn1 N2 90.22(13) 2_553 . ?
N1 Mn1 N2 180.000(1) . . ?
C15 O2 Mn1 135.0(4) . . ?
C8 N1 C8 116.5(8) . 2_553 ?
C8 N1 Mn1 121.7(4) . . ?
C8 N1 Mn1 121.7(4) 2_553 . ?
C1 N2 C1 113.8(9) 2_553 . ?
C1 N2 Mn1 123.1(4) 2_553 . ?
C1 N2 Mn1 123.1(4) . . ?
O4 N3 C4 126.0(5) . . ?
O4 N3 C5 121.5(5) . . ?
C4 N3 C5 112.3(5) . . ?
O5 N4 C11 125.6(6) . . ?
O5 N4 C12 121.1(5) . . ?
C11 N4 C12 112.9(6) . . ?
N2 C1 C2 125.3(7) . . ?
C3 C2 C1 120.9(7) . . ?
C2 C3 C2 113.8(9) . 2_553 ?
C2 C3 C4 123.1(5) . . ?
C2 C3 C4 123.1(5) 2_553 . ?
N3 C4 N3 108.2(7) . 2_553 ?
N3 C4 C3 125.9(3) . . ?
N3 C4 C3 125.9(3) 2_553 . ?
N3 C5 C7 109.5(5) . . ?
N3 C5 C5 100.7(3) . 2_553 ?
C7 C5 C5 116.5(6) . 2_553 ?
N3 C5 C6 104.8(5) . . ?
C7 C5 C6 110.0(6) . . ?
C5 C5 C6 114.3(7) 2_553 . ?
N1 C8 C9 123.1(6) . . ?
C8 C9 C10 119.7(6) . . ?
C9 C10 C9 117.7(8) 2_553 . ?
C9 C10 C11 121.2(4) 2_553 . ?
C9 C10 C11 121.2(4) . . ?
N4 C11 N4 109.3(8) . 2_553 ?
N4 C11 C10 125.4(4) . . ?
N4 C11 C10 125.4(4) 2_553 . ?
N4 C12 C14 106.7(6) . . ?
N4 C12 C13 107.7(6) . . ?
C14 C12 C13 112.2(7) . . ?
N4 C12 C12 101.4(4) . 2_553 ?
C14 C12 C12 114.8(7) . 2_553 ?
C13 C12 C12 113.0(7) . 2_553 ?
O2 C15 O3 125.4(6) . . ?
O2 C15 C16 116.1(5) . . ?
O3 C15 C16 118.4(6) . . ?
C17 C16 C18 120.7(6) . . ?
C17 C16 C15 118.0(6) . . ?
C18 C16 C15 121.3(5) . . ?
C16 C17 C18 119.3(6) . 2_453 ?
C16 C18 C17 120.0(5) . 2_453 ?

loop_
_geom_bond_atom_site_label_1
_geom_bond_atom_site_label_2
_geom_bond_distance
_geom_bond_site_symmetry_2
_geom_bond_publ_flag
Mn1 O2 2.073(4) 2_553 ?
Mn1 O2 2.073(4) . ?
Mn1 O1 2.158(4) . ?
Mn1 O1 2.158(4) 2_553 ?
Mn1 N1 2.293(7) . ?
Mn1 N2 2.340(7) . ?
O2 C15 1.256(8) . ?
O3 C15 1.258(7) . ?
O4 N3 1.267(6) . ?
O5 N4 1.281(7) . ?
N1 C8 1.340(7) . ?
N1 C8 1.340(7) 2_553 ?
N2 C1 1.261(8) 2_553 ?
N2 C1 1.261(8) . ?
N3 C4 1.346(6) . ?
N3 C5 1.505(8) . ?
N4 C11 1.338(7) . ?
N4 C12 1.483(8) . ?
C1 C2 1.371(11) . ?
C2 C3 1.322(9) . ?
C3 C2 1.322(9) 2_553 ?
C3 C4 1.445(11) . ?
C4 N3 1.346(6) 2_553 ?
C5 C7 1.501(9) . ?
C5 C5 1.544(12) 2_553 ?
C5 C6 1.532(10) . ?
C8 C9 1.370(9) . ?
C9 C10 1.372(8) . ?
C10 C9 1.372(8) 2_553 ?
C10 C11 1.469(11) . ?
C11 N4 1.338(7) 2_553 ?
C12 C14 1.509(10) . ?
C12 C13 1.542(10) . ?
C12 C12 1.570(15) 2_553 ?
C15 C16 1.518(8) . ?
C16 C17 1.364(8) . ?
C16 C18 1.384(9) . ?
C17 C18 1.408(9) 2_453 ?
C18 C17 1.408(9) 2_453 ?
